data_7025526
loop_
_publ_author_name
'Block, Michael'
'Wagner, Christoph'
'G\'omez-Ruiz, Santiago'
'Steinborn, Dirk'

_publ_section_title
;
 Synthesis, characterization and structures of cyclic organorhodium
 complexes of the type
 [Rh{CH(SO&#x2082;Ph)CH&#x2082;CH&#x2082;YR&#x2082;-\kC,\kY}L&#x2082;]
 (YR&#x2082; = PPh&#x2082;, NMe&#x2082;; L&#x2082; = diphosphine,
 cyclooctadiene).
;
_journal_issue 19
_journal_name_full 'Dalton transactions (Cambridge, England : 2003)'
_journal_page_first 4636
_journal_page_last 4646
_journal_paper_doi 10.1039/c001452d
_journal_volume 39
_journal_year 2010
_chemical_formula_moiety 'C37 H40 N O2 P2 Rh S, C4 H8 O'
_chemical_formula_sum 'C41 H48 N O3 P2 Rh S'
_chemical_formula_weight 799.71
_chemical_name_systematic
;
?
;
_space_group_IT_number 43
_symmetry_cell_setting orthorhombic
_symmetry_space_group_name_Hall 'F 2 -2d'
_symmetry_space_group_name_H-M 'F d d 2'
_atom_sites_solution_hydrogens geom
_atom_sites_solution_primary direct
_atom_sites_solution_secondary difmap
_audit_creation_method SHELXL-97
_cell_angle_alpha 90.00
_cell_angle_beta 90.00
_cell_angle_gamma 90.00
_cell_formula_units_Z 16
_cell_length_a 30.109(3)
_cell_length_b 41.095(4)
_cell_length_c 12.580(3)
_cell_measurement_reflns_used 6757
_cell_measurement_temperature 200(2)
_cell_measurement_theta_max 30.0
_cell_measurement_theta_min 1.5
_cell_volume 15566(4)
_computing_structure_refinement 'SHELXL-97 (Sheldrick, 1997)'
_computing_structure_solution 'SHELXS-97 (Sheldrick, 1990)'
_diffrn_ambient_temperature 200(2)
_diffrn_measured_fraction_theta_full 0.999
_diffrn_measured_fraction_theta_max 0.999
_diffrn_measurement_device_type IPDS2T
_diffrn_measurement_method 'area detector'
_diffrn_radiation_monochromator graphite
_diffrn_radiation_source 'fine-focus sealed tube'
_diffrn_radiation_type MoK\a
_diffrn_radiation_wavelength 0.71073
_diffrn_reflns_av_R_equivalents 0.0665
_diffrn_reflns_av_sigmaI/netI 0.0406
_diffrn_reflns_limit_h_max 35
_diffrn_reflns_limit_h_min -37
_diffrn_reflns_limit_k_max 50
_diffrn_reflns_limit_k_min -43
_diffrn_reflns_limit_l_max 15
_diffrn_reflns_limit_l_min -15
_diffrn_reflns_number 33320
_diffrn_reflns_theta_full 26.00
_diffrn_reflns_theta_max 26.00
_diffrn_reflns_theta_min 2.64
_exptl_absorpt_coefficient_mu 0.613
_exptl_absorpt_correction_type none
_exptl_crystal_colour yellow
_exptl_crystal_density_diffrn 1.365
_exptl_crystal_density_method 'not measured'
_exptl_crystal_description block
_exptl_crystal_F_000 6656
_exptl_crystal_size_max 0.35
_exptl_crystal_size_mid 0.35
_exptl_crystal_size_min 0.30
_refine_diff_density_max 0.597
_refine_diff_density_min -0.431
_refine_diff_density_rms 0.058
_refine_ls_abs_structure_details 'Flack H D (1983), Acta Cryst. A39, 876-881'
_refine_ls_abs_structure_Flack -0.01(3)
_refine_ls_extinction_method none
_refine_ls_goodness_of_fit_ref 1.126
_refine_ls_hydrogen_treatment constr
_refine_ls_matrix_type full
_refine_ls_number_parameters 444
_refine_ls_number_reflns 7652
_refine_ls_number_restraints 1
_refine_ls_restrained_S_all 1.126
_refine_ls_R_factor_all 0.0428
_refine_ls_R_factor_gt 0.0390
_refine_ls_shift/su_max 0.000
_refine_ls_shift/su_mean 0.000
_refine_ls_structure_factor_coef Fsqd
_refine_ls_weighting_details 'calc w=1/[\s^2^(Fo^2^)+(0.0325P)^2^+40.2898P] where P=(Fo^2^+2Fc^2^)/3'
_refine_ls_weighting_scheme calc
_refine_ls_wR_factor_gt 0.0837
_refine_ls_wR_factor_ref 0.0854
_reflns_number_gt 7229
_reflns_number_total 7652
_reflns_threshold_expression >2sigma(I)
_cod_data_source_file c001452d.txt
_cod_data_source_block i2t0017
_cod_original_cell_volume 15565(4)
_cod_original_sg_symbol_H-M Fdd2
_cod_database_code 7025526

loop_
_symmetry_equiv_pos_as_xyz
'x, y, z'
'-x, -y, z'
'-x+1/4, y+1/4, z+1/4'
'x+3/4, -y+3/4, z+1/4'
'x, y+1/2, z+1/2'
'-x, -y+1/2, z+1/2'
'-x+1/4, y+3/4, z+3/4'
'x+3/4, -y+5/4, z+3/4'
'x+1/2, y, z+1/2'
'-x+1/2, -y, z+1/2'
'-x+3/4, y+1/4, z+3/4'
'x+5/4, -y+3/4, z+3/4'
'x+1/2, y+1/2, z'
'-x+1/2, -y+1/2, z'
'-x+3/4, y+3/4, z+1/4'
'x+5/4, -y+5/4, z+1/4'

loop_
_atom_site_label
_atom_site_type_symbol
_atom_site_fract_x
_atom_site_fract_y
_atom_site_fract_z
_atom_site_U_iso_or_equiv
_atom_site_adp_type
_atom_site_occupancy
_atom_site_symmetry_multiplicity
_atom_site_calc_flag
_atom_site_refinement_flags
C1 C 0.26548(13) 0.16849(9) 0.4380(3) 0.0364(8) Uani 1 1 d .
C2 C 0.30236(14) 0.15668(11) 0.4932(4) 0.0449(10) Uani 1 1 d .
H1 H 0.3021 0.1354 0.5185 0.054 Uiso 1 1 calc R
C3 C 0.33919(15) 0.17598(12) 0.5109(4) 0.0517(11) Uani 1 1 d .
H2 H 0.3632 0.1678 0.5491 0.062 Uiso 1 1 calc R
C4 C 0.34043(16) 0.20731(12) 0.4720(4) 0.0546(12) Uani 1 1 d .
H3 H 0.3654 0.2202 0.4826 0.066 Uiso 1 1 calc R
C5 C 0.30453(18) 0.21940(11) 0.4173(4) 0.0594(13) Uani 1 1 d .
H4 H 0.3054 0.2405 0.3905 0.071 Uiso 1 1 calc R
C6 C 0.26698(15) 0.20029(10) 0.4018(4) 0.0497(11) Uani 1 1 d .
H6A H 0.2425 0.2090 0.3666 0.060 Uiso 1 1 calc R
C7 C 0.24013(13) 0.11124(10) 0.3269(3) 0.0374(8) Uani 1 1 d .
C8 C 0.27624(14) 0.11688(11) 0.2589(3) 0.0437(9) Uani 1 1 d .
H5 H 0.2908 0.1368 0.2605 0.052 Uiso 1 1 calc R
C9 C 0.29019(17) 0.09300(12) 0.1898(4) 0.0527(11) Uani 1 1 d .
H6 H 0.3144 0.0970 0.1459 0.063 Uiso 1 1 calc R
C10 C 0.26906(19) 0.06330(12) 0.1843(4) 0.0588(13) Uani 1 1 d .
H7 H 0.2787 0.0475 0.1367 0.071 Uiso 1 1 calc R
C11 C 0.23319(18) 0.05735(11) 0.2508(4) 0.0559(12) Uani 1 1 d .
H8 H 0.2188 0.0374 0.2483 0.067 Uiso 1 1 calc R
C12 C 0.21897(15) 0.08092(10) 0.3203(4) 0.0459(10) Uani 1 1 d .
H9 H 0.1948 0.0767 0.3641 0.055 Uiso 1 1 calc R
C13 C 0.21137(13) 0.12125(10) 0.5421(3) 0.0412(9) Uani 1 1 d .
H10 H 0.2259 0.1002 0.5377 0.049 Uiso 1 1 calc R
H11 H 0.2258 0.1338 0.5975 0.049 Uiso 1 1 calc R
C14 C 0.16278(14) 0.11663(10) 0.5694(3) 0.0418(9) Uani 1 1 d .
H12 H 0.1594 0.1131 0.6452 0.050 Uiso 1 1 calc R
H13 H 0.1510 0.0979 0.5322 0.050 Uiso 1 1 calc R
C15 C 0.15034(12) 0.18210(10) 0.6337(3) 0.0410(9) Uani 1 1 d .
C16 C 0.14602(15) 0.17505(13) 0.7419(3) 0.0486(10) Uani 1 1 d .
H14 H 0.1322 0.1559 0.7632 0.058 Uiso 1 1 calc R
C17 C 0.16206(17) 0.19624(15) 0.8166(4) 0.0615(13) Uani 1 1 d .
H15 H 0.1587 0.1914 0.8883 0.074 Uiso 1 1 calc R
C18 C 0.18305(18) 0.22463(14) 0.7870(5) 0.0646(14) Uani 1 1 d .
H16 H 0.1940 0.2388 0.8384 0.077 Uiso 1 1 calc R
C19 C 0.18769(17) 0.23195(13) 0.6809(4) 0.0596(13) Uani 1 1 d .
H17 H 0.2018 0.2511 0.6603 0.071 Uiso 1 1 calc R
C20 C 0.17136(14) 0.21076(10) 0.6047(4) 0.0478(10) Uani 1 1 d .
H18 H 0.1745 0.2158 0.5331 0.057 Uiso 1 1 calc R
C21 C 0.07546(14) 0.14312(10) 0.5650(3) 0.0401(9) Uani 1 1 d .
C22 C 0.05673(15) 0.11518(12) 0.5208(4) 0.0498(10) Uani 1 1 d .
H19 H 0.0736 0.1026 0.4744 0.060 Uiso 1 1 calc R
C23 C 0.01354(17) 0.10571(14) 0.5444(4) 0.0588(13) Uani 1 1 d .
H20 H 0.0018 0.0868 0.5153 0.071 Uiso 1 1 calc R
C24 C -0.01197(14) 0.12490(14) 0.6120(5) 0.0623(13) Uani 1 1 d .
H21 H -0.0408 0.1188 0.6289 0.075 Uiso 1 1 calc R
C25 C 0.00573(16) 0.15298(14) 0.6537(4) 0.0593(13) Uani 1 1 d .
H22 H -0.0118 0.1661 0.6971 0.071 Uiso 1 1 calc R
C26 C 0.04918(14) 0.16222(11) 0.6324(4) 0.0482(10) Uani 1 1 d .
H23 H 0.0608 0.1810 0.6628 0.058 Uiso 1 1 calc R
C27 C 0.20461(15) 0.18744(14) 0.1610(4) 0.0590(13) Uani 1 1 d .
H24 H 0.2293 0.1752 0.1881 0.071 Uiso 1 1 calc R
H26 H 0.2054 0.2091 0.1898 0.071 Uiso 1 1 calc R
H25 H 0.2065 0.1885 0.0849 0.071 Uiso 1 1 calc R
C28 C 0.16146(17) 0.13902(12) 0.1389(4) 0.0563(12) Uani 1 1 d .
H28 H 0.1867 0.1264 0.1604 0.068 Uiso 1 1 calc R
H27 H 0.1619 0.1418 0.0631 0.068 Uiso 1 1 calc R
H29 H 0.1347 0.1279 0.1592 0.068 Uiso 1 1 calc R
C29 C 0.12572(14) 0.19199(12) 0.1504(4) 0.0484(10) Uani 1 1 d .
H30 H 0.1237 0.1897 0.0738 0.058 Uiso 1 1 calc R
H31 H 0.1313 0.2147 0.1666 0.058 Uiso 1 1 calc R
C30 C 0.08269(14) 0.18149(11) 0.2008(3) 0.0413(9) Uani 1 1 d .
H33 H 0.0754 0.1597 0.1770 0.050 Uiso 1 1 calc R
H32 H 0.0591 0.1960 0.1781 0.050 Uiso 1 1 calc R
C31 C 0.08560(13) 0.18184(9) 0.3217(3) 0.0353(8) Uani 1 1 d .
H34 H 0.0635 0.1667 0.3504 0.042 Uiso 1 1 calc R
C32 C 0.01911(15) 0.22880(10) 0.3355(3) 0.0470(11) Uani 1 1 d .
C33 C 0.0102(2) 0.24590(13) 0.2434(4) 0.0708(17) Uani 1 1 d .
H35 H 0.0333 0.2546 0.2033 0.085 Uiso 1 1 calc R
C34 C -0.0336(3) 0.24993(18) 0.2113(6) 0.110(4) Uani 1 1 d .
H36 H -0.0396 0.2611 0.1487 0.132 Uiso 1 1 calc R
C35 C -0.0673(3) 0.2381(2) 0.2686(9) 0.126(5) Uani 1 1 d .
H37 H -0.0964 0.2412 0.2463 0.151 Uiso 1 1 calc R
C36 C -0.05874(18) 0.22113(17) 0.3611(8) 0.098(3) Uani 1 1 d .
H38 H -0.0823 0.2130 0.4010 0.118 Uiso 1 1 calc R
C37 C -0.01528(16) 0.21605(13) 0.3956(5) 0.0649(15) Uani 1 1 d .
H39 H -0.0095 0.2044 0.4574 0.078 Uiso 1 1 calc R
C38 C 0.1209(4) 0.3195(4) 0.1645(12) 0.173(6) Uani 1 1 d .
H40 H 0.0889 0.3176 0.1587 0.207 Uiso 1 1 calc R
H41 H 0.1285 0.3249 0.2373 0.207 Uiso 1 1 calc R
C39 C 0.1426(7) 0.2900(4) 0.1311(14) 0.248(10) Uani 1 1 d .
H42 H 0.1563 0.2796 0.1922 0.298 Uiso 1 1 calc R
H43 H 0.1207 0.2751 0.1022 0.298 Uiso 1 1 calc R
C40 C 0.1752(4) 0.2962(3) 0.0541(15) 0.193(7) Uani 1 1 d .
H44 H 0.1691 0.2842 -0.0107 0.231 Uiso 1 1 calc R
H45 H 0.2044 0.2903 0.0799 0.231 Uiso 1 1 calc R
C41 C 0.1722(3) 0.3307(2) 0.0361(7) 0.107(3) Uani 1 1 d .
H46 H 0.1996 0.3412 0.0576 0.129 Uiso 1 1 calc R
H47 H 0.1674 0.3350 -0.0388 0.129 Uiso 1 1 calc R
N1 N 0.16299(11) 0.17157(9) 0.1917(3) 0.0394(8) Uani 1 1 d .
O1 O 0.07594(10) 0.22042(8) 0.4874(2) 0.0498(7) Uani 1 1 d .
O2 O 0.10238(12) 0.24434(8) 0.3188(3) 0.0608(9) Uani 1 1 d .
O3 O 0.1369(2) 0.34268(18) 0.0953(8) 0.155(3) Uani 1 1 d .
P1 P 0.21683(3) 0.14287(2) 0.41272(8) 0.0341(2) Uani 1 1 d .
P2 P 0.13262(3) 0.15373(3) 0.52916(8) 0.0355(2) Uani 1 1 d .
S1 S 0.07524(3) 0.22042(2) 0.37255(9) 0.0389(2) Uani 1 1 d .
Rh Rh 0.151075(9) 0.164807(7) 0.36461(2) 0.03266(7) Uani 1 1 d .

loop_
_atom_site_aniso_label
_atom_site_aniso_U_11
_atom_site_aniso_U_22
_atom_site_aniso_U_33
_atom_site_aniso_U_23
_atom_site_aniso_U_13
_atom_site_aniso_U_12
C1 0.036(2) 0.039(2) 0.0339(19) -0.0004(16) 0.0051(16) 0.0016(16)
C2 0.034(2) 0.044(2) 0.056(3) 0.0047(19) -0.0031(19) 0.0007(17)
C3 0.034(2) 0.063(3) 0.058(3) 0.001(2) -0.003(2) -0.004(2)
C4 0.045(3) 0.052(3) 0.066(3) -0.003(2) -0.005(2) -0.014(2)
C5 0.064(3) 0.043(2) 0.072(3) 0.005(2) -0.010(3) -0.010(2)
C6 0.045(2) 0.040(2) 0.064(3) 0.0041(19) -0.008(2) -0.0004(18)
C7 0.037(2) 0.040(2) 0.0344(19) 0.0013(16) -0.0047(16) 0.0017(17)
C8 0.043(2) 0.047(2) 0.041(2) 0.0036(18) 0.0018(18) 0.0013(18)
C9 0.050(3) 0.066(3) 0.042(2) -0.004(2) 0.008(2) 0.011(2)
C10 0.075(3) 0.052(3) 0.050(3) -0.013(2) -0.003(3) 0.012(2)
C11 0.067(3) 0.042(2) 0.058(3) -0.010(2) -0.012(3) -0.001(2)
C12 0.044(2) 0.046(2) 0.048(2) -0.0002(19) -0.0044(19) -0.0006(18)
C13 0.038(2) 0.045(2) 0.041(2) 0.0072(18) -0.0008(18) 0.0044(17)
C14 0.039(2) 0.046(2) 0.040(2) 0.0065(18) 0.0020(18) 0.0011(18)
C15 0.0311(18) 0.050(2) 0.042(2) 0.0003(18) 0.0008(17) 0.0061(16)
C16 0.042(2) 0.069(3) 0.035(2) 0.003(2) 0.0026(18) 0.006(2)
C17 0.058(3) 0.091(4) 0.036(2) -0.008(2) -0.004(2) 0.017(3)
C18 0.059(3) 0.071(3) 0.063(3) -0.025(3) -0.013(3) 0.012(3)
C19 0.054(3) 0.059(3) 0.066(3) -0.017(2) -0.004(2) -0.004(2)
C20 0.043(2) 0.054(2) 0.047(2) -0.001(2) 0.000(2) -0.0019(18)
C21 0.039(2) 0.051(2) 0.0304(19) 0.0058(17) -0.0023(17) -0.0026(18)
C22 0.043(2) 0.065(3) 0.042(2) 0.002(2) 0.002(2) -0.010(2)
C23 0.054(3) 0.080(3) 0.043(3) 0.003(2) 0.000(2) -0.022(3)
C24 0.039(2) 0.099(4) 0.049(2) 0.005(3) 0.004(3) -0.019(2)
C25 0.037(2) 0.091(4) 0.050(3) -0.003(3) 0.010(2) 0.002(2)
C26 0.038(2) 0.061(3) 0.046(3) 0.000(2) 0.0038(19) 0.0014(18)
C27 0.042(2) 0.089(4) 0.046(2) 0.014(2) 0.007(2) -0.004(2)
C28 0.056(3) 0.067(3) 0.046(3) -0.005(2) 0.004(2) 0.015(2)
C29 0.045(2) 0.062(3) 0.038(2) 0.0035(19) -0.0048(18) 0.009(2)
C30 0.036(2) 0.049(2) 0.038(2) -0.0017(17) -0.0054(17) 0.0032(18)
C31 0.0293(17) 0.041(2) 0.0354(18) -0.0007(16) -0.0025(15) -0.0011(15)
C32 0.048(2) 0.042(2) 0.051(3) -0.0114(18) -0.013(2) 0.0130(18)
C33 0.104(5) 0.053(3) 0.055(3) -0.014(2) -0.028(3) 0.028(3)
C34 0.147(8) 0.087(5) 0.095(5) -0.044(4) -0.085(6) 0.080(6)
C35 0.077(5) 0.125(7) 0.176(10) -0.092(7) -0.078(6) 0.069(5)
C36 0.042(3) 0.096(4) 0.156(7) -0.061(5) -0.020(5) 0.015(3)
C37 0.041(2) 0.067(3) 0.087(4) -0.017(3) -0.007(2) 0.007(2)
C38 0.125(9) 0.177(12) 0.216(15) 0.065(11) 0.053(9) -0.019(9)
C39 0.37(3) 0.148(12) 0.232(18) 0.089(13) 0.094(19) -0.053(15)
C40 0.114(8) 0.133(10) 0.33(2) -0.017(12) 0.027(11) -0.008(7)
C41 0.094(6) 0.126(7) 0.101(6) 0.045(5) 0.010(5) 0.005(5)
N1 0.0337(17) 0.052(2) 0.0320(17) 0.0032(15) 0.0052(14) 0.0035(15)
O1 0.0439(16) 0.0618(19) 0.0436(16) -0.0089(14) -0.0068(14) 0.0127(15)
O2 0.069(2) 0.0453(17) 0.068(2) -0.0043(15) 0.0056(18) -0.0187(16)
O3 0.118(5) 0.131(5) 0.214(9) 0.049(6) 0.023(6) 0.022(4)
P1 0.0280(4) 0.0389(5) 0.0354(5) 0.0020(4) 0.0004(4) 0.0023(4)
P2 0.0311(5) 0.0439(5) 0.0313(5) 0.0036(4) 0.0031(4) -0.0001(4)
S1 0.0380(4) 0.0399(4) 0.0387(5) -0.0030(4) -0.0027(5) 0.0002(4)
Rh 0.02837(12) 0.03876(13) 0.03086(12) 0.00132(13) 0.00099(13) 0.00116(12)

loop_
_atom_type_symbol
_atom_type_description
_atom_type_scat_dispersion_real
_atom_type_scat_dispersion_imag
_atom_type_scat_source
C C 0.0033 0.0016 'International Tables Vol C Tables 4.2.6.8 and 6.1.1.4'
H H 0.0000 0.0000 'International Tables Vol C Tables 4.2.6.8 and 6.1.1.4'
N N 0.0061 0.0033 'International Tables Vol C Tables 4.2.6.8 and 6.1.1.4'
O O 0.0106 0.0060 'International Tables Vol C Tables 4.2.6.8 and 6.1.1.4'
P P 0.1023 0.0942 'International Tables Vol C Tables 4.2.6.8 and 6.1.1.4'
S S 0.1246 0.1234 'International Tables Vol C Tables 4.2.6.8 and 6.1.1.4'
Rh Rh -1.1178 0.9187 'International Tables Vol C Tables 4.2.6.8 and 6.1.1.4'

loop_
_geom_angle_atom_site_label_1
_geom_angle_atom_site_label_2
_geom_angle_atom_site_label_3
_geom_angle
C6 C1 C2 117.7(4)
C6 C1 P1 120.8(3)
C2 C1 P1 121.5(3)
C3 C2 C1 121.2(4)
C3 C2 H1 119.4
C1 C2 H1 119.4
C4 C3 C2 120.1(4)
C4 C3 H2 120.0
C2 C3 H2 120.0
C5 C4 C3 119.6(4)
C5 C4 H3 120.2
C3 C4 H3 120.2
C4 C5 C6 120.4(4)
C4 C5 H4 119.8
C6 C5 H4 119.8
C1 C6 C5 120.9(4)
C1 C6 H6A 119.6
C5 C6 H6A 119.6
C12 C7 C8 117.6(4)
C12 C7 P1 119.5(3)
C8 C7 P1 122.7(3)
C9 C8 C7 120.2(4)
C9 C8 H5 119.9
C7 C8 H5 119.9
C8 C9 C10 121.5(5)
C8 C9 H6 119.3
C10 C9 H6 119.3
C9 C10 C11 119.0(4)
C9 C10 H7 120.5
C11 C10 H7 120.5
C12 C11 C10 120.1(4)
C12 C11 H8 119.9
C10 C11 H8 119.9
C11 C12 C7 121.5(4)
C11 C12 H9 119.3
C7 C12 H9 119.3
C14 C13 P1 110.1(3)
C14 C13 H10 109.6
P1 C13 H10 109.6
C14 C13 H11 109.6
P1 C13 H11 109.6
H10 C13 H11 108.2
C13 C14 P2 108.0(3)
C13 C14 H12 110.1
P2 C14 H12 110.1
C13 C14 H13 110.1
P2 C14 H13 110.1
H12 C14 H13 108.4
C20 C15 C16 118.3(4)
C20 C15 P2 119.0(3)
C16 C15 P2 122.6(3)
C17 C16 C15 120.2(5)
C17 C16 H14 119.9
C15 C16 H14 119.9
C16 C17 C18 121.0(5)
C16 C17 H15 119.5
C18 C17 H15 119.5
C19 C18 C17 119.6(5)
C19 C18 H16 120.2
C17 C18 H16 120.2
C18 C19 C20 119.8(5)
C18 C19 H17 120.1
C20 C19 H17 120.1
C19 C20 C15 121.0(5)
C19 C20 H18 119.5
C15 C20 H18 119.5
C22 C21 C26 118.3(4)
C22 C21 P2 118.5(3)
C26 C21 P2 123.1(3)
C23 C22 C21 121.6(5)
C23 C22 H19 119.2
C21 C22 H19 119.2
C22 C23 C24 119.3(5)
C22 C23 H20 120.4
C24 C23 H20 120.4
C25 C24 C23 119.7(4)
C25 C24 H21 120.2
C23 C24 H21 120.2
C24 C25 C26 121.4(5)
C24 C25 H22 119.3
C26 C25 H22 119.3
C25 C26 C21 119.7(5)
C25 C26 H23 120.1
C21 C26 H23 120.1
N1 C27 H24 109.5
N1 C27 H26 109.5
H24 C27 H26 109.5
N1 C27 H25 109.5
H24 C27 H25 109.5
H26 C27 H25 109.5
N1 C28 H28 109.5
N1 C28 H27 109.5
H28 C28 H27 109.5
N1 C28 H29 109.5
H28 C28 H29 109.5
H27 C28 H29 109.5
N1 C29 C30 109.8(4)
N1 C29 H30 109.7
C30 C29 H30 109.7
N1 C29 H31 109.7
C30 C29 H31 109.7
H30 C29 H31 108.2
C29 C30 C31 111.6(4)
C29 C30 H33 109.3
C31 C30 H33 109.3
C29 C30 H32 109.3
C31 C30 H32 109.3
H33 C30 H32 108.0
C30 C31 S1 111.4(3)
C30 C31 Rh 107.4(3)
S1 C31 Rh 111.57(19)
C30 C31 H34 108.8
S1 C31 H34 108.8
Rh C31 H34 108.8
C33 C32 C37 120.4(5)
C33 C32 S1 120.0(4)
C37 C32 S1 119.5(4)
C32 C33 C34 119.2(7)
C32 C33 H35 120.4
C34 C33 H35 120.4
C35 C34 C33 121.4(7)
C35 C34 H36 119.3
C33 C34 H36 119.3
C34 C35 C36 119.9(6)
C34 C35 H37 120.1
C36 C35 H37 120.1
C35 C36 C37 120.8(8)
C35 C36 H38 119.6
C37 C36 H38 119.6
C32 C37 C36 118.4(7)
C32 C37 H39 120.8
C36 C37 H39 120.8
O3 C38 C39 103.8(11)
O3 C38 H40 111.0
C39 C38 H40 111.0
O3 C38 H41 111.0
C39 C38 H41 111.0
H40 C38 H41 109.0
C40 C39 C38 111.4(11)
C40 C39 H42 109.4
C38 C39 H42 109.4
C40 C39 H43 109.4
C38 C39 H43 109.4
H42 C39 H43 108.0
C39 C40 C41 104.2(12)
C39 C40 H44 110.9
C41 C40 H44 110.9
C39 C40 H45 110.9
C41 C40 H45 110.9
H44 C40 H45 108.9
O3 C41 C40 108.3(8)
O3 C41 H46 110.0
C40 C41 H46 110.0
O3 C41 H47 110.0
C40 C41 H47 110.0
H46 C41 H47 108.4
C27 N1 C28 107.9(4)
C27 N1 C29 107.5(3)
C28 N1 C29 109.0(4)
C27 N1 Rh 116.9(3)
C28 N1 Rh 108.6(3)
C29 N1 Rh 106.8(2)
C38 O3 C41 111.2(9)
C7 P1 C1 101.77(18)
C7 P1 C13 102.17(18)
C1 P1 C13 101.15(19)
C7 P1 Rh 117.48(13)
C1 P1 Rh 121.21(13)
C13 P1 Rh 110.34(13)
C21 P2 C15 104.35(18)
C21 P2 C14 101.42(19)
C15 P2 C14 100.65(19)
C21 P2 Rh 121.35(13)
C15 P2 Rh 118.09(14)
C14 P2 Rh 107.83(14)
O1 S1 O2 117.3(2)
O1 S1 C31 111.43(19)
O2 S1 C31 110.3(2)
O1 S1 C32 105.9(2)
O2 S1 C32 106.4(2)
C31 S1 C32 104.46(19)
C31 Rh P2 94.11(11)
C31 Rh N1 82.09(14)
P2 Rh N1 172.63(10)
C31 Rh P1 175.11(11)
P2 Rh P1 83.46(4)
N1 Rh P1 99.84(9)

loop_
_geom_bond_atom_site_label_1
_geom_bond_atom_site_label_2
_geom_bond_distance
C1 C6 1.385(6)
C1 C2 1.397(6)
C1 P1 1.832(4)
C2 C3 1.381(6)
C2 H1 0.9300
C3 C4 1.378(7)
C3 H2 0.9300
C4 C5 1.374(7)
C4 H3 0.9300
C5 C6 1.391(6)
C5 H4 0.9300
C6 H6A 0.9300
C7 C12 1.402(6)
C7 C8 1.402(6)
C7 P1 1.830(4)
C8 C9 1.376(6)
C8 H5 0.9300
C9 C10 1.378(7)
C9 H6 0.9300
C10 C11 1.388(7)
C10 H7 0.9300
C11 C12 1.373(7)
C11 H8 0.9300
C12 H9 0.9300
C13 C14 1.515(5)
C13 P1 1.861(4)
C13 H10 0.9700
C13 H11 0.9700
C14 P2 1.845(4)
C14 H12 0.9700
C14 H13 0.9700
C15 C20 1.386(6)
C15 C16 1.398(6)
C15 P2 1.836(4)
C16 C17 1.369(7)
C16 H14 0.9300
C17 C18 1.378(8)
C17 H15 0.9300
C18 C19 1.375(8)
C18 H16 0.9300
C19 C20 1.385(7)
C19 H17 0.9300
C20 H18 0.9300
C21 C22 1.395(6)
C21 C26 1.400(6)
C21 P2 1.832(4)
C22 C23 1.390(7)
C22 H19 0.9300
C23 C24 1.391(8)
C23 H20 0.9300
C24 C25 1.375(8)
C24 H21 0.9300
C25 C26 1.388(6)
C25 H22 0.9300
C26 H23 0.9300
C27 N1 1.465(6)
C27 H24 0.9600
C27 H26 0.9600
C27 H25 0.9600
C28 N1 1.494(6)
C28 H28 0.9600
C28 H27 0.9600
C28 H29 0.9600
C29 N1 1.494(5)
C29 C30 1.505(6)
C29 H30 0.9700
C29 H31 0.9700
C30 C31 1.524(5)
C30 H33 0.9700
C30 H32 0.9700
C31 S1 1.738(4)
C31 Rh 2.160(4)
C31 H34 0.9800
C32 C33 1.382(7)
C32 C37 1.384(7)
C32 S1 1.786(4)
C33 C34 1.390(10)
C33 H35 0.9300
C34 C35 1.335(14)
C34 H36 0.9300
C35 C36 1.380(14)
C35 H37 0.9300
C36 C37 1.394(7)
C36 H38 0.9300
C37 H39 0.9300
C38 O3 1.376(13)
C38 C39 1.442(19)
C38 H40 0.9700
C38 H41 0.9700
C39 C40 1.401(18)
C39 H42 0.9700
C39 H43 0.9700
C40 C41 1.435(14)
C40 H44 0.9700
C40 H45 0.9700
C41 O3 1.387(10)
C41 H46 0.9700
C41 H47 0.9700
N1 Rh 2.222(3)
O1 S1 1.444(3)
O2 S1 1.446(3)
P1 Rh 2.2579(10)
P2 Rh 2.1911(11)

loop_
_geom_torsion_atom_site_label_1
_geom_torsion_atom_site_label_2
_geom_torsion_atom_site_label_3
_geom_torsion_atom_site_label_4
_geom_torsion
C6 C1 C2 C3 -0.2(7)
P1 C1 C2 C3 179.2(4)
C1 C2 C3 C4 -1.3(7)
C2 C3 C4 C5 1.2(8)
C3 C4 C5 C6 0.4(8)
C2 C1 C6 C5 1.9(7)
P1 C1 C6 C5 -177.5(4)
C4 C5 C6 C1 -2.0(8)
C12 C7 C8 C9 -0.8(6)
P1 C7 C8 C9 -174.8(4)
C7 C8 C9 C10 0.8(7)
C8 C9 C10 C11 -0.6(8)
C9 C10 C11 C12 0.5(8)
C10 C11 C12 C7 -0.5(7)
C8 C7 C12 C11 0.6(6)
P1 C7 C12 C11 174.8(4)
P1 C13 C14 P2 -38.7(4)
C20 C15 C16 C17 0.4(6)
P2 C15 C16 C17 176.3(4)
C15 C16 C17 C18 -0.6(7)
C16 C17 C18 C19 0.5(8)
C17 C18 C19 C20 -0.1(8)
C18 C19 C20 C15 -0.1(7)
C16 C15 C20 C19 0.0(6)
P2 C15 C20 C19 -176.1(4)
C26 C21 C22 C23 -1.7(7)
P2 C21 C22 C23 -179.9(4)
C21 C22 C23 C24 1.4(7)
C22 C23 C24 C25 0.5(8)
C23 C24 C25 C26 -2.0(8)
C24 C25 C26 C21 1.6(8)
C22 C21 C26 C25 0.2(7)
P2 C21 C26 C25 178.4(4)
N1 C29 C30 C31 54.4(5)
C29 C30 C31 S1 84.2(4)
C29 C30 C31 Rh -38.2(4)
C37 C32 C33 C34 -0.5(7)
S1 C32 C33 C34 174.9(4)
C32 C33 C34 C35 1.1(9)
C33 C34 C35 C36 -0.7(11)
C34 C35 C36 C37 -0.3(11)
C33 C32 C37 C36 -0.5(7)
S1 C32 C37 C36 -175.8(4)
C35 C36 C37 C32 0.9(9)
O3 C38 C39 C40 8(2)
C38 C39 C40 C41 -2(2)
C39 C40 C41 O3 -4.3(17)
C30 C29 N1 C27 -166.7(4)
C30 C29 N1 C28 76.6(4)
C30 C29 N1 Rh -40.5(4)
C39 C38 O3 C41 -10.8(17)
C40 C41 O3 C38 9.9(14)
C12 C7 P1 C1 156.9(3)
C8 C7 P1 C1 -29.2(4)
C12 C7 P1 C13 52.6(4)
C8 C7 P1 C13 -133.5(3)
C12 C7 P1 Rh -68.3(3)
C8 C7 P1 Rh 105.6(3)
C6 C1 P1 C7 115.3(4)
C2 C1 P1 C7 -64.1(4)
C6 C1 P1 C13 -139.6(4)
C2 C1 P1 C13 41.0(4)
C6 C1 P1 Rh -17.3(4)
C2 C1 P1 Rh 163.2(3)
C14 C13 P1 C7 -111.9(3)
C14 C13 P1 C1 143.3(3)
C14 C13 P1 Rh 13.8(3)
C22 C21 P2 C15 -161.5(3)
C26 C21 P2 C15 20.4(4)
C22 C21 P2 C14 -57.2(4)
C26 C21 P2 C14 124.6(4)
C22 C21 P2 Rh 62.1(4)
C26 C21 P2 Rh -116.1(3)
C20 C15 P2 C21 -132.8(3)
C16 C15 P2 C21 51.3(4)
C20 C15 P2 C14 122.4(3)
C16 C15 P2 C14 -53.5(4)
C20 C15 P2 Rh 5.4(4)
C16 C15 P2 Rh -170.5(3)
C13 C14 P2 C21 178.6(3)
C13 C14 P2 C15 -74.2(3)
C13 C14 P2 Rh 50.1(3)
C30 C31 S1 O1 177.3(3)
Rh C31 S1 O1 -62.7(2)
C30 C31 S1 O2 -50.6(3)
Rh C31 S1 O2 69.4(3)
C30 C31 S1 C32 63.4(3)
Rh C31 S1 C32 -176.6(2)
C33 C32 S1 O1 147.8(4)
C37 C32 S1 O1 -36.9(4)
C33 C32 S1 O2 22.2(4)
C37 C32 S1 O2 -162.4(4)
C33 C32 S1 C31 -94.5(4)
C37 C32 S1 C31 80.9(4)
C30 C31 Rh P2 -162.0(3)
S1 C31 Rh P2 75.64(19)
C30 C31 Rh N1 11.7(3)
S1 C31 Rh N1 -110.7(2)
C21 P2 Rh C31 27.42(19)
C15 P2 Rh C31 -103.44(17)
C14 P2 Rh C31 143.50(18)
C21 P2 Rh P1 -148.31(17)
C15 P2 Rh P1 80.83(14)
C14 P2 Rh P1 -32.24(15)
C27 N1 Rh C31 135.7(3)
C28 N1 Rh C31 -102.0(3)
C29 N1 Rh C31 15.4(3)
C27 N1 Rh P1 -48.8(3)
C28 N1 Rh P1 73.5(3)
C29 N1 Rh P1 -169.1(3)
C7 P1 Rh P2 129.44(15)
C1 P1 Rh P2 -104.82(15)
C13 P1 Rh P2 12.93(15)
C7 P1 Rh N1 -43.91(18)
C1 P1 Rh N1 81.83(18)
C13 P1 Rh N1 -160.41(18)
